data_4030330
loop_
_publ_author_name
'Wang, Long'
'Ren, Zhi-Lin'
'Ding, Ming-Wu'

_publ_section_title
;
 Synthesis of 2,3-Dihydro-1H-2-benzazepin-1-ones and
 3H-2-Benzoxepin-1-ones by Isocyanide-Based Multicomponent Reaction/Wittig
 Sequence Starting from Phosphonium Salt Precursors.
;
_journal_issue 1
_journal_name_full 'The Journal of organic chemistry'
_journal_page_first 641
_journal_paper_doi 10.1021/jo502275f
_journal_volume 80
_journal_year 2014
_chemical_formula_moiety 'C21 H20 Cl N O3'
_chemical_formula_sum 'C21 H20 Cl N O3'
_chemical_formula_weight 369.83
_chemical_name_systematic
; 
 ? 
;
_space_group_IT_number 61
_symmetry_cell_setting orthorhombic
_symmetry_space_group_name_Hall '-P 2ac 2ab'
_symmetry_space_group_name_H-M 'P b c a'
_atom_sites_solution_hydrogens geom
_atom_sites_solution_primary direct
_atom_sites_solution_secondary difmap
_audit_creation_method SHELXL-97
_cell_angle_alpha 90.00
_cell_angle_beta 90.00
_cell_angle_gamma 90.00
_cell_formula_units_Z 8
_cell_length_a 20.8235(4)
_cell_length_b 7.24050(10)
_cell_length_c 24.6478(4)
_cell_measurement_reflns_used 6212
_cell_measurement_temperature 296(2)
_cell_measurement_theta_max 52.66
_cell_measurement_theta_min 3.59
_cell_volume 3716.21(11)
_computing_cell_refinement 'Bruker SAINT'
_computing_data_collection 'Bruker APEX2'
_computing_data_reduction 'Bruker SAINT'
_computing_molecular_graphics 'Bruker SHELXTL'
_computing_publication_material 'Bruker SHELXTL'
_computing_structure_refinement 'SHELXL-97 (Sheldrick, 1997)'
_computing_structure_solution 'SHELXS-97 (Sheldrick, 1990)'
_diffrn_ambient_temperature 296(2)
_diffrn_measured_fraction_theta_full 0.972
_diffrn_measured_fraction_theta_max 0.972
_diffrn_measurement_device_type 'Bruker APEX-II CCD'
_diffrn_measurement_method '\f and \w scans'
_diffrn_radiation_monochromator graphite
_diffrn_radiation_source 'fine-focus sealed tube'
_diffrn_radiation_type CuK\a
_diffrn_radiation_wavelength 1.54178
_diffrn_reflns_av_R_equivalents 0.0227
_diffrn_reflns_av_sigmaI/netI 0.0211
_diffrn_reflns_limit_h_max 21
_diffrn_reflns_limit_h_min -17
_diffrn_reflns_limit_k_max 6
_diffrn_reflns_limit_k_min -7
_diffrn_reflns_limit_l_max 25
_diffrn_reflns_limit_l_min -24
_diffrn_reflns_number 11864
_diffrn_reflns_theta_full 52.81
_diffrn_reflns_theta_max 52.81
_diffrn_reflns_theta_min 3.59
_diffrn_standards_number 0
_exptl_absorpt_coefficient_mu 1.986
_exptl_absorpt_correction_T_max 0.9072
_exptl_absorpt_correction_T_min 0.8161
_exptl_absorpt_correction_type multi-scan
_exptl_absorpt_process_details 'SADABS, Sheldrick,1997'
_exptl_crystal_colour colourless
_exptl_crystal_density_diffrn 1.322
_exptl_crystal_density_method 'not measured'
_exptl_crystal_description block
_exptl_crystal_F_000 1552
_exptl_crystal_size_max 0.08
_exptl_crystal_size_mid 0.05
_exptl_crystal_size_min 0.05
_refine_diff_density_max 0.166
_refine_diff_density_min -0.217
_refine_diff_density_rms 0.052
_refine_ls_extinction_method none
_refine_ls_goodness_of_fit_ref 1.119
_refine_ls_hydrogen_treatment mixed
_refine_ls_matrix_type full
_refine_ls_number_parameters 238
_refine_ls_number_reflns 2090
_refine_ls_number_restraints 0
_refine_ls_restrained_S_all 1.119
_refine_ls_R_factor_all 0.0359
_refine_ls_R_factor_gt 0.0341
_refine_ls_shift/su_max 0.001
_refine_ls_shift/su_mean 0.000
_refine_ls_structure_factor_coef Fsqd
_refine_ls_weighting_details 'calc w=1/[\s^2^(Fo^2^)+(0.0445P)^2^+1.3472P] where P=(Fo^2^+2Fc^2^)/3'
_refine_ls_weighting_scheme calc
_refine_ls_wR_factor_gt 0.0897
_refine_ls_wR_factor_ref 0.0913
_reflns_number_gt 1977
_reflns_number_total 2090
_reflns_threshold_expression >2sigma(I)
_cod_data_source_file jo502275f_si_001.cif
_cod_data_source_block t
_cod_depositor_comments
;
The following automatic conversions were performed:

'_symmetry_cell_setting' value 'Orthorhombic' changed to
'orthorhombic' according to
/home/saulius/struct/COD-crude-data--automatic-downloads/rss-feeds/ACS/lib/dictionaries/cif_core.dic
dictionary named 'cif_core.dic' version 2.4.2 from 2011-04-26.

Automatic conversion script
Id: cif_fix_values 2935 2014-11-11 08:27:57Z andrius 

 Adding full bibliography for 4030330.cif.
;
_cod_original_sg_symbol_H-M Pbca
_cod_database_code 4030330

loop_
_symmetry_equiv_pos_as_xyz
'x, y, z'
'x+1/2, -y+1/2, -z'
'-x, y+1/2, -z+1/2'
'-x+1/2, -y, z+1/2'
'-x, -y, -z'
'-x-1/2, y-1/2, z'
'x, -y-1/2, z-1/2'
'x-1/2, y, -z-1/2'

loop_
_atom_site_label
_atom_site_type_symbol
_atom_site_fract_x
_atom_site_fract_y
_atom_site_fract_z
_atom_site_U_iso_or_equiv
_atom_site_adp_type
_atom_site_occupancy
_atom_site_symmetry_multiplicity
_atom_site_calc_flag
_atom_site_refinement_flags
Cl1 Cl -0.13670(3) -0.03141(10) 0.95902(3) 0.0774(3) Uani 1 1 d .
C13 C -0.08955(10) -0.0231(3) 0.85632(9) 0.0547(6) Uani 1 1 d .
H13 H -0.1295 -0.0665 0.8452 0.066 Uiso 1 1 calc R
O3 O 0.05840(7) 0.4915(2) 0.83077(6) 0.0527(4) Uani 1 1 d .
O1 O 0.18205(6) 0.15803(18) 0.81251(5) 0.0433(4) Uani 1 1 d .
C15 C -0.01861(10) 0.0739(3) 0.92711(8) 0.0493(5) Uani 1 1 d .
H15 H -0.0111 0.0982 0.9636 0.059 Uiso 1 1 calc R
C7 C 0.07473(10) -0.0071(3) 0.74938(8) 0.0457(5) Uani 1 1 d .
H7 H 0.0450 -0.1020 0.7455 0.055 Uiso 1 1 calc R
C12 C -0.04187(10) 0.0104(3) 0.81888(9) 0.0497(6) Uani 1 1 d .
H12 H -0.0503 -0.0088 0.7823 0.060 Uiso 1 1 calc R
N1 N 0.14770(7) 0.4250(2) 0.88036(6) 0.0406(4) Uani 1 1 d .
H1A H 0.1777 0.3446 0.8842 0.049 Uiso 1 1 calc R
O2 O 0.27070(8) 0.0417(3) 0.77924(7) 0.0773(6) Uani 1 1 d .
C11 C 0.01866(9) 0.0724(3) 0.83447(7) 0.0403(5) Uani 1 1 d .
C8 C 0.07000(9) 0.0998(3) 0.79358(7) 0.0398(5) Uani 1 1 d .
C9 C 0.12140(8) 0.2458(3) 0.79958(7) 0.0377(5) Uani 1 1 d .
H9 H 0.1266 0.3030 0.7638 0.045 Uiso 1 1 calc R
C14 C -0.07721(10) 0.0086(3) 0.91048(9) 0.0509(6) Uani 1 1 d .
C18 C 0.14541(9) 0.5783(3) 0.91994(8) 0.0465(5) Uani 1 1 d .
C16 C 0.02898(9) 0.1034(3) 0.88933(8) 0.0446(5) Uani 1 1 d .
H16 H 0.0690 0.1450 0.9008 0.054 Uiso 1 1 calc R
C6 C 0.12300(10) 0.0140(3) 0.70686(8) 0.0433(5) Uani 1 1 d .
C17 C 0.10694(9) 0.4015(3) 0.83921(7) 0.0389(5) Uani 1 1 d .
C2 C 0.14602(12) 0.0000(4) 0.61109(9) 0.0632(7) Uani 1 1 d .
H2 H 0.1326 -0.0263 0.5759 0.076 Uiso 1 1 calc R
C3 C 0.20714(12) 0.0639(4) 0.61990(9) 0.0634(7) Uani 1 1 d .
H3 H 0.2345 0.0849 0.5907 0.076 Uiso 1 1 calc R
C19 C 0.08249(12) 0.5705(4) 0.95136(10) 0.0733(7) Uani 1 1 d .
H19A H 0.0472 0.5904 0.9270 0.110 Uiso 1 1 calc R
H19B H 0.0824 0.6646 0.9788 0.110 Uiso 1 1 calc R
H19C H 0.0782 0.4515 0.9681 0.110 Uiso 1 1 calc R
C20 C 0.20150(12) 0.5479(4) 0.95861(9) 0.0652(7) Uani 1 1 d .
H20A H 0.1966 0.4311 0.9766 0.098 Uiso 1 1 calc R
H20B H 0.2023 0.6450 0.9851 0.098 Uiso 1 1 calc R
H20C H 0.2410 0.5485 0.9385 0.098 Uiso 1 1 calc R
C1 C 0.10465(11) -0.0255(3) 0.65366(8) 0.0542(6) Uani 1 1 d .
H1 H 0.0635 -0.0700 0.6470 0.065 Uiso 1 1 calc R
C4 C 0.22772(10) 0.0967(3) 0.67185(9) 0.0555(6) Uani 1 1 d .
H4 H 0.2697 0.1356 0.6777 0.067 Uiso 1 1 calc R
C5 C 0.18674(9) 0.0727(3) 0.71593(8) 0.0430(5) Uani 1 1 d .
C10 C 0.21654(10) 0.0896(3) 0.77051(8) 0.0483(5) Uani 1 1 d .
C21 C 0.15320(12) 0.7611(3) 0.89040(10) 0.0637(6) Uani 1 1 d .
H21A H 0.1931 0.7613 0.8709 0.096 Uiso 1 1 calc R
H21B H 0.1531 0.8603 0.9163 0.096 Uiso 1 1 calc R
H21C H 0.1183 0.7773 0.8654 0.096 Uiso 1 1 calc R

loop_
_atom_site_aniso_label
_atom_site_aniso_U_11
_atom_site_aniso_U_22
_atom_site_aniso_U_33
_atom_site_aniso_U_23
_atom_site_aniso_U_13
_atom_site_aniso_U_12
Cl1 0.0714(4) 0.0938(5) 0.0671(5) -0.0080(3) 0.0256(3) -0.0186(3)
C13 0.0452(13) 0.0600(15) 0.0589(15) -0.0084(11) 0.0018(11) -0.0105(10)
O3 0.0476(9) 0.0528(10) 0.0577(10) -0.0086(7) -0.0078(7) 0.0123(7)
O1 0.0434(8) 0.0462(8) 0.0403(7) -0.0052(6) -0.0080(6) 0.0086(6)
C15 0.0576(14) 0.0538(14) 0.0366(12) 0.0025(10) -0.0002(10) -0.0003(10)
C7 0.0498(12) 0.0457(13) 0.0416(12) -0.0060(10) -0.0016(10) -0.0091(9)
C12 0.0518(13) 0.0556(14) 0.0416(12) -0.0089(10) -0.0027(11) -0.0072(10)
N1 0.0442(9) 0.0396(10) 0.0381(9) -0.0065(7) -0.0038(8) 0.0046(7)
O2 0.0561(11) 0.1061(14) 0.0696(11) -0.0232(10) -0.0177(8) 0.0371(10)
C11 0.0455(12) 0.0376(12) 0.0377(12) -0.0009(8) -0.0006(9) -0.0004(9)
C8 0.0431(11) 0.0400(12) 0.0364(11) 0.0001(9) -0.0044(9) 0.0002(9)
C9 0.0375(11) 0.0409(12) 0.0347(10) -0.0016(8) -0.0047(8) 0.0046(9)
C14 0.0541(14) 0.0487(14) 0.0497(14) -0.0017(10) 0.0098(11) -0.0029(10)
C18 0.0497(12) 0.0473(13) 0.0427(12) -0.0116(10) -0.0002(9) 0.0016(9)
C16 0.0446(12) 0.0479(13) 0.0414(12) 0.0020(9) -0.0037(10) -0.0022(9)
C6 0.0499(13) 0.0422(12) 0.0379(12) -0.0048(9) -0.0004(10) 0.0006(9)
C17 0.0400(12) 0.0384(12) 0.0383(11) 0.0004(9) -0.0009(9) -0.0003(10)
C2 0.0730(17) 0.0779(18) 0.0388(13) -0.0111(11) 0.0003(12) -0.0006(13)
C3 0.0689(16) 0.0754(17) 0.0459(14) -0.0039(12) 0.0156(12) 0.0031(13)
C19 0.0665(16) 0.089(2) 0.0641(15) -0.0268(14) 0.0154(12) -0.0036(14)
C20 0.0739(16) 0.0679(16) 0.0537(15) -0.0176(11) -0.0150(12) 0.0066(12)
C1 0.0588(14) 0.0604(15) 0.0434(13) -0.0117(10) -0.0010(11) -0.0056(11)
C4 0.0479(13) 0.0608(15) 0.0579(15) -0.0068(11) 0.0065(11) 0.0039(10)
C5 0.0466(12) 0.0410(12) 0.0415(12) -0.0055(9) -0.0006(10) 0.0078(9)
C10 0.0464(14) 0.0477(14) 0.0506(13) -0.0071(10) -0.0052(10) 0.0108(10)
C21 0.0824(16) 0.0443(14) 0.0646(15) -0.0082(11) -0.0054(12) 0.0010(12)

loop_
_atom_type_symbol
_atom_type_description
_atom_type_scat_dispersion_real
_atom_type_scat_dispersion_imag
_atom_type_scat_source
C C 0.0181 0.0091 'International Tables Vol C Tables 4.2.6.8 and 6.1.1.4'
H H 0.0000 0.0000 'International Tables Vol C Tables 4.2.6.8 and 6.1.1.4'
N N 0.0311 0.0180 'International Tables Vol C Tables 4.2.6.8 and 6.1.1.4'
O O 0.0492 0.0322 'International Tables Vol C Tables 4.2.6.8 and 6.1.1.4'
Cl Cl 0.3639 0.7018 'International Tables Vol C Tables 4.2.6.8 and 6.1.1.4'

loop_
_geom_angle_atom_site_label_1
_geom_angle_atom_site_label_2
_geom_angle_atom_site_label_3
_geom_angle
C12 C13 C14 119.0(2)
C12 C13 H13 120.5
C14 C13 H13 120.5
C10 O1 C9 117.04(14)
C14 C15 C16 119.46(19)
C14 C15 H15 120.3
C16 C15 H15 120.3
C8 C7 C6 125.02(18)
C8 C7 H7 117.5
C6 C7 H7 117.5
C13 C12 C11 121.65(19)
C13 C12 H12 119.2
C11 C12 H12 119.2
C17 N1 C18 125.28(16)
C17 N1 H1A 117.4
C18 N1 H1A 117.4
C16 C11 C12 117.47(18)
C16 C11 C8 121.96(17)
C12 C11 C8 120.55(17)
C7 C8 C11 121.91(18)
C7 C8 C9 115.55(17)
C11 C8 C9 122.52(16)
O1 C9 C8 109.40(15)
O1 C9 C17 110.86(14)
C8 C9 C17 116.14(15)
O1 C9 H9 106.6
C8 C9 H9 106.6
C17 C9 H9 106.6
C15 C14 C13 120.84(19)
C15 C14 Cl1 118.92(17)
C13 C14 Cl1 120.23(17)
N1 C18 C21 109.53(16)
N1 C18 C19 109.60(17)
C21 C18 C19 111.59(19)
N1 C18 C20 106.25(16)
C21 C18 C20 110.10(18)
C19 C18 C20 109.63(19)
C15 C16 C11 121.52(19)
C15 C16 H16 119.2
C11 C16 H16 119.2
C1 C6 C5 117.91(19)
C1 C6 C7 117.69(19)
C5 C6 C7 124.40(17)
O3 C17 N1 126.03(18)
O3 C17 C9 116.76(16)
N1 C17 C9 117.19(16)
C1 C2 C3 120.5(2)
C1 C2 H2 119.7
C3 C2 H2 119.7
C4 C3 C2 119.8(2)
C4 C3 H3 120.1
C2 C3 H3 120.1
C18 C19 H19A 109.5
C18 C19 H19B 109.5
H19A C19 H19B 109.5
C18 C19 H19C 109.5
H19A C19 H19C 109.5
H19B C19 H19C 109.5
C18 C20 H20A 109.5
C18 C20 H20B 109.5
H20A C20 H20B 109.5
C18 C20 H20C 109.5
H20A C20 H20C 109.5
H20B C20 H20C 109.5
C2 C1 C6 121.3(2)
C2 C1 H1 119.3
C6 C1 H1 119.3
C3 C4 C5 121.0(2)
C3 C4 H4 119.5
C5 C4 H4 119.5
C4 C5 C6 119.35(18)
C4 C5 C10 116.11(18)
C6 C5 C10 124.11(18)
O2 C10 O1 117.88(19)
O2 C10 C5 122.07(19)
O1 C10 C5 120.04(17)
C18 C21 H21A 109.5
C18 C21 H21B 109.5
H21A C21 H21B 109.5
C18 C21 H21C 109.5
H21A C21 H21C 109.5
H21B C21 H21C 109.5

loop_
_geom_bond_atom_site_label_1
_geom_bond_atom_site_label_2
_geom_bond_distance
Cl1 C14 1.746(2)
C13 C12 1.377(3)
C13 C14 1.379(3)
C13 H13 0.9300
O3 C17 1.221(2)
O1 C10 1.354(2)
O1 C9 1.449(2)
C15 C14 1.371(3)
C15 C16 1.376(3)
C15 H15 0.9300
C7 C8 1.340(3)
C7 C6 1.460(3)
C7 H7 0.9300
C12 C11 1.392(3)
C12 H12 0.9300
N1 C17 1.334(2)
N1 C18 1.478(3)
N1 H1A 0.8600
O2 C10 1.199(2)
C11 C16 1.387(3)
C11 C8 1.483(3)
C8 C9 1.512(3)
C9 C17 1.522(3)
C9 H9 0.9800
C18 C21 1.520(3)
C18 C19 1.523(3)
C18 C20 1.523(3)
C16 H16 0.9300
C6 C1 1.395(3)
C6 C5 1.411(3)
C2 C1 1.370(3)
C2 C3 1.372(3)
C2 H2 0.9300
C3 C4 1.371(3)
C3 H3 0.9300
C19 H19A 0.9600
C19 H19B 0.9600
C19 H19C 0.9600
C20 H20A 0.9600
C20 H20B 0.9600
C20 H20C 0.9600
C1 H1 0.9300
C4 C5 1.392(3)
C4 H4 0.9300
C5 C10 1.487(3)
C21 H21A 0.9600
C21 H21B 0.9600
C21 H21C 0.9600

loop_
_geom_torsion_atom_site_label_1
_geom_torsion_atom_site_label_2
_geom_torsion_atom_site_label_3
_geom_torsion_atom_site_label_4
_geom_torsion
C14 C13 C12 C11 1.1(3)
C13 C12 C11 C16 -1.4(3)
C13 C12 C11 C8 177.37(19)
C6 C7 C8 C11 178.59(18)
C6 C7 C8 C9 -3.0(3)
C16 C11 C8 C7 145.6(2)
C12 C11 C8 C7 -33.1(3)
C16 C11 C8 C9 -32.6(3)
C12 C11 C8 C9 148.70(19)
C10 O1 C9 C8 82.8(2)
C10 O1 C9 C17 -147.90(17)
C7 C8 C9 O1 -70.7(2)
C11 C8 C9 O1 107.69(18)
C7 C8 C9 C17 162.94(17)
C11 C8 C9 C17 -18.7(2)
C16 C15 C14 C13 -1.8(3)
C16 C15 C14 Cl1 179.02(16)
C12 C13 C14 C15 0.5(3)
C12 C13 C14 Cl1 179.70(17)
C17 N1 C18 C21 -60.6(2)
C17 N1 C18 C19 62.2(3)
C17 N1 C18 C20 -179.46(18)
C14 C15 C16 C11 1.5(3)
C12 C11 C16 C15 0.1(3)
C8 C11 C16 C15 -178.65(18)
C8 C7 C6 C1 -145.2(2)
C8 C7 C6 C5 34.4(3)
C18 N1 C17 O3 -7.3(3)
C18 N1 C17 C9 173.97(17)
O1 C9 C17 O3 176.62(16)
C8 C9 C17 O3 -57.7(2)
O1 C9 C17 N1 -4.5(2)
C8 C9 C17 N1 121.17(18)
C1 C2 C3 C4 2.2(4)
C3 C2 C1 C6 0.6(4)
C5 C6 C1 C2 -3.1(3)
C7 C6 C1 C2 176.6(2)
C2 C3 C4 C5 -2.4(4)
C3 C4 C5 C6 -0.1(3)
C3 C4 C5 C10 172.6(2)
C1 C6 C5 C4 2.8(3)
C7 C6 C5 C4 -176.80(19)
C1 C6 C5 C10 -169.36(19)
C7 C6 C5 C10 11.0(3)
C9 O1 C10 O2 169.10(19)
C9 O1 C10 C5 -12.0(3)
C4 C5 C10 O2 -33.6(3)
C6 C5 C10 O2 138.8(2)
C4 C5 C10 O1 147.5(2)
C6 C5 C10 O1 -40.1(3)
